data_7056488
loop_
_publ_author_name
'Li, Hongdao'
'Sun, Juan'
'Yang, Meng'
'Sun, Zan'
'Xie, Jing'
'Ma, Yue'
'Li, Licun'

_publ_section_title
;
 Functionalized nitronyl nitroxide biradical bridged one-dimensional
 lanthanide chains: slow magnetic relaxation in the Tb and Dy analogues
;
_journal_name_full 'New J. Chem.'
_journal_paper_doi 10.1039/C7NJ02006F
_journal_year 2017
_chemical_formula_moiety 'C39 H44 Cl2 F9 N6 Nd O10'
_chemical_formula_sum 'C39 H44 Cl2 F9 N6 Nd O10'
_chemical_formula_weight 1142.94
_space_group_crystal_system monoclinic
_space_group_IT_number 14
_space_group_name_Hall '-P 2ybc'
_space_group_name_H-M_alt 'P 1 21/c 1'
_symmetry_space_group_name_Hall '-P 2ybc'
_symmetry_space_group_name_H-M 'P 1 21/c 1'
_atom_sites_solution_hydrogens geom
_audit_creation_method SHELXL-2014/7
_audit_update_record
;
2017-07-21 deposited with the CCDC.
2017-08-02 downloaded from the CCDC.
;
_cell_angle_alpha 90
_cell_angle_beta 91.882(5)
_cell_angle_gamma 90
_cell_formula_units_Z 4
_cell_length_a 11.256(3)
_cell_length_b 21.853(4)
_cell_length_c 19.166(4)
_cell_measurement_reflns_used 12397
_cell_measurement_temperature 113(2)
_cell_measurement_theta_max 27.5
_cell_measurement_theta_min 3.3
_cell_volume 4711.9(18)
_computing_cell_refinement crystalclear
_computing_data_collection crystalclear
_computing_data_reduction crystalclear
_computing_molecular_graphics 'Bruker SHELXTL'
_computing_publication_material 'Bruker SHELXTL'
_computing_structure_refinement 'SHELXL-2014/7 (Sheldrick, 2014)'
_computing_structure_solution 'SHELXL-2014/7 (Sheldrick, 2014)'
_diffrn_ambient_temperature 113(2)
_diffrn_measured_fraction_theta_full 0.993
_diffrn_measured_fraction_theta_max 0.982
_diffrn_measurement_device_type 'CCD area detector'
_diffrn_radiation_type MoK\a
_diffrn_radiation_wavelength 0.71073
_diffrn_reflns_av_R_equivalents 0.0409
_diffrn_reflns_av_unetI/netI 0.0353
_diffrn_reflns_Laue_measured_fraction_full 0.993
_diffrn_reflns_Laue_measured_fraction_max 0.982
_diffrn_reflns_limit_h_max 14
_diffrn_reflns_limit_h_min -13
_diffrn_reflns_limit_k_max 28
_diffrn_reflns_limit_k_min -28
_diffrn_reflns_limit_l_max 24
_diffrn_reflns_limit_l_min -23
_diffrn_reflns_number 46198
_diffrn_reflns_point_group_measured_fraction_full 0.993
_diffrn_reflns_point_group_measured_fraction_max 0.982
_diffrn_reflns_theta_full 25.242
_diffrn_reflns_theta_max 27.575
_diffrn_reflns_theta_min 3.321
_exptl_absorpt_coefficient_mu 1.311
_exptl_absorpt_correction_T_max 0.816
_exptl_absorpt_correction_T_min 0.788
_exptl_absorpt_correction_type multi-scan
_exptl_absorpt_process_details CrystalClear
_exptl_crystal_colour blue
_exptl_crystal_density_diffrn 1.611
_exptl_crystal_description Prism
_exptl_crystal_F_000 2300
_exptl_crystal_size_max 0.20
_exptl_crystal_size_mid 0.19
_exptl_crystal_size_min 0.17
_refine_diff_density_max 1.894
_refine_diff_density_min -1.285
_refine_diff_density_rms 0.121
_refine_ls_extinction_method none
_refine_ls_goodness_of_fit_ref 1.011
_refine_ls_hydrogen_treatment constr
_refine_ls_matrix_type full
_refine_ls_number_parameters 657
_refine_ls_number_reflns 10725
_refine_ls_number_restraints 128
_refine_ls_restrained_S_all 1.055
_refine_ls_R_factor_all 0.0641
_refine_ls_R_factor_gt 0.0484
_refine_ls_shift/su_max 0.001
_refine_ls_shift/su_mean 0.000
_refine_ls_structure_factor_coef Fsqd
_refine_ls_weighting_details 'w=1/[\s^2^(Fo^2^)+(0.1000P)^2^+10.0000P] where P=(Fo^2^+2Fc^2^)/3'
_refine_ls_weighting_scheme calc
_refine_ls_wR_factor_gt 0.1406
_refine_ls_wR_factor_ref 0.1552
_reflns_Friedel_coverage 0.000
_reflns_number_gt 8553
_reflns_number_total 10725
_reflns_threshold_expression 'I > 2\s(I)'
_cod_data_source_file c7nj02006f2.cif
_cod_data_source_block complex4
_cod_depositor_comments
;
The following automatic conversions were performed:

'_exptl_absorpt_correction_type' value 'Multi-scan' changed to
'multi-scan' according to
/home/data/users/saulius/crontab/automatic-downloads/rss-feeds/RSC/lib/dictionaries/cif_core.dic
dictionary named 'cif_core.dic' version 2.4.2 from 2011-04-26.

Automatic conversion script
Id: cif_fix_values 4973 2017-02-22 13:04:09Z antanas 
;
_cod_database_code 7056488
_shelx_shelxl_version_number 2014/7
_shelx_space_group_comment
;
The symmetry employed for this shelxl refinement is uniquely defined
by the following loop, which should always be used as a source of
symmetry information in preference to the above space-group names.
They are only intended as comments.
;

loop_
_space_group_symop_operation_xyz
'x, y, z'
'-x, y+1/2, -z+1/2'
'-x, -y, -z'
'x, -y-1/2, z-1/2'

loop_
_atom_site_label
_atom_site_type_symbol
_atom_site_fract_x
_atom_site_fract_y
_atom_site_fract_z
_atom_site_U_iso_or_equiv
_atom_site_adp_type
_atom_site_occupancy
_atom_site_site_symmetry_order
_atom_site_calc_flag
_atom_site_refinement_flags_posn
_atom_site_refinement_flags_adp
_atom_site_refinement_flags_occupancy
_atom_site_disorder_assembly
_atom_site_disorder_group
Nd1 Nd 0.71523(2) 0.21633(2) 0.40132(2) 0.02428(9) Uani 1 1 d . . . . .
N5 N 0.4831(3) 0.32389(16) 0.38591(18) 0.0268(7) Uani 1 1 d . . . . .
O8 O 0.4287(4) 0.47711(16) 0.3771(2) 0.0481(9) Uani 1 1 d . . . . .
O3 O 0.8372(3) 0.26456(15) 0.31515(16) 0.0333(7) Uani 1 1 d . . . . .
C26 C 0.8672(8) 0.6116(3) 0.2881(3) 0.073(2) Uani 1 1 d D . . . .
C18 C 0.7141(4) 0.2597(2) 0.1485(2) 0.0333(10) Uani 1 1 d . . . . .
H18 H 0.7284 0.2385 0.1900 0.040 Uiso 1 1 calc R U . . .
O10 O 0.6914(6) 0.5756(3) 0.3326(5) 0.142(3) Uani 1 1 d D U . . .
O1 O 0.7802(3) 0.11182(14) 0.42166(18) 0.0371(7) Uani 1 1 d . . . . .
O7 O 0.5334(3) 0.27362(13) 0.36774(17) 0.0308(7) Uani 1 1 d . . . . .
C16 C 0.6702(4) 0.3318(2) 0.0720(2) 0.0280(9) Uani 1 1 d . . . . .
H16 H 0.6492 0.3697 0.0533 0.034 Uiso 1 1 calc R U . . .
N6 N 0.4328(3) 0.42069(16) 0.3900(2) 0.0301(8) Uani 1 1 d . . . . .
O2 O 0.9134(3) 0.21476(14) 0.45409(18) 0.0353(7) Uani 1 1 d . . . . .
N2 N 0.6850(3) 0.32028(16) 0.14130(18) 0.0271(7) Uani 1 1 d . . . . .
N1 N 0.6892(3) 0.28224(16) 0.03441(19) 0.0287(8) Uani 1 1 d . . . . .
O4 O 0.7477(3) 0.32223(14) 0.43531(16) 0.0346(7) Uani 1 1 d . . . . .
C11 C 0.5781(8) 0.1118(4) 0.1965(3) 0.088(3) Uani 1 1 d . . . . .
H11A H 0.5405 0.1439 0.1697 0.132 Uiso 1 1 calc R U . . .
H11B H 0.5347 0.0744 0.1894 0.132 Uiso 1 1 calc R U . . .
H11C H 0.6582 0.1065 0.1817 0.132 Uiso 1 1 calc R U . . .
C34 C 0.3776(4) 0.3228(2) 0.4320(2) 0.0301(9) Uani 1 1 d . . . . .
O9 O 0.9425(6) 0.4930(3) 0.1749(4) 0.110(2) Uani 1 1 d D U . . .
C30 C 0.7968(16) 0.6741(6) 0.2900(9) 0.194(9) Uani 1 1 d . . . . .
H30A H 0.7375 0.6719 0.3248 0.291 Uiso 1 1 calc R U . . .
H30B H 0.7592 0.6816 0.2452 0.291 Uiso 1 1 calc R U . . .
H30C H 0.8510 0.7068 0.3013 0.291 Uiso 1 1 calc R U . . .
C36 C 0.4033(5) 0.2821(2) 0.4946(3) 0.0380(11) Uani 1 1 d . . . . .
H36A H 0.4098 0.2404 0.4795 0.057 Uiso 1 1 calc R U . . .
H36B H 0.3399 0.2856 0.5266 0.057 Uiso 1 1 calc R U . . .
H36C H 0.4767 0.2945 0.5174 0.057 Uiso 1 1 calc R U . . .
C31 C 0.9284(9) 0.6182(6) 0.3597(4) 0.124(4) Uani 1 1 d D U . . .
H31A H 1.0013 0.6405 0.3555 0.185 Uiso 1 1 calc DR U . . .
H31B H 0.9452 0.5783 0.3787 0.185 Uiso 1 1 calc DR U . . .
H31C H 0.8772 0.6399 0.3903 0.185 Uiso 1 1 calc R U . . .
C19 C 0.6738(4) 0.36365(18) 0.1964(2) 0.0266(8) Uani 1 1 d . . . . .
C28A C 0.8902(13) 0.6362(5) 0.1646(6) 0.055(3) Uani 0.5 1 d . U P A 1
H28A H 0.8066 0.6447 0.1656 0.082 Uiso 0.5 1 calc R U P A 1
H28B H 0.9070 0.6141 0.1228 0.082 Uiso 0.5 1 calc R U P A 1
H28C H 0.9337 0.6740 0.1655 0.082 Uiso 0.5 1 calc R U P A 1
O6 O 0.5466(3) 0.15178(14) 0.42480(16) 0.0324(7) Uani 1 1 d . . . . .
O5 O 0.6515(3) 0.17003(14) 0.29263(15) 0.0320(7) Uani 1 1 d . . . . .
C24 C 0.6002(4) 0.34950(19) 0.2510(2) 0.0275(8) Uani 1 1 d . . . . .
H24 H 0.5612 0.3120 0.2523 0.033 Uiso 1 1 calc R U . . .
C1 C 0.8368(5) 0.0172(3) 0.4718(4) 0.0551(15) Uani 1 1 d . . . . .
H1A H 0.7548 0.0055 0.4668 0.083 Uiso 1 1 calc R U . . .
H1B H 0.8682 0.0040 0.5166 0.083 Uiso 1 1 calc R U . . .
H1C H 0.8810 -0.0017 0.4356 0.083 Uiso 1 1 calc R U . . .
C32 C 0.5034(4) 0.37954(19) 0.3590(2) 0.0279(8) Uani 1 1 d . . . . .
C20 C 0.7367(4) 0.41798(19) 0.1950(2) 0.0288(9) Uani 1 1 d . . . . .
H20 H 0.7865 0.4263 0.1584 0.035 Uiso 1 1 calc DR U . . .
C9 C 0.8253(4) 0.3604(2) 0.4186(3) 0.0363(10) Uani 1 1 d D . . . .
C4 C 0.9610(4) 0.1774(2) 0.4967(2) 0.0377(10) Uani 1 1 d . . . . .
C23 C 0.5861(4) 0.39242(18) 0.3037(2) 0.0256(8) Uani 1 1 d . . . . .
N4 N 0.7814(5) 0.5620(2) 0.2931(2) 0.0596(14) Uani 1 1 d D U . . .
C12 C 0.5798(5) 0.1287(3) 0.2740(3) 0.0445(12) Uani 1 1 d . . . . .
C14 C 0.4921(4) 0.1122(2) 0.3887(3) 0.0372(10) Uani 1 1 d . . . . .
C22 C 0.6468(4) 0.44767(18) 0.3027(2) 0.0266(8) Uani 1 1 d . . . . .
H22 H 0.6357 0.4764 0.3377 0.032 Uiso 1 1 calc DR U . . .
C33 C 0.3662(4) 0.3920(2) 0.4485(2) 0.0330(9) Uani 1 1 d . . . . .
C17 C 0.7180(5) 0.2369(2) 0.0824(2) 0.0343(10) Uani 1 1 d . . . . .
H17 H 0.7373 0.1968 0.0713 0.041 Uiso 1 1 calc R U . . .
C21 C 0.7249(4) 0.4602(2) 0.2489(2) 0.0286(9) Uani 1 1 d . . . . .
F9 F 0.4541(5) 0.0572(2) 0.4911(3) 0.1040(18) Uani 1 1 d D . . . .
C15 C 0.4050(6) 0.0759(3) 0.4299(3) 0.0593(17) Uani 1 1 d D . . . .
C25 C 0.7951(4) 0.5167(2) 0.2526(2) 0.0413(12) Uani 1 1 d D . . . .
F1 F 1.0880(9) 0.1768(5) 0.6009(4) 0.111(3) Uani 0.80(3) 1 d D U P B 1
F4 F 0.9189(17) 0.4048(10) 0.5160(10) 0.078(8) Uani 0.18(2) 1 d D U P C 1
C10 C 0.8321(4) 0.4145(2) 0.4639(2) 0.0469(13) Uani 1 1 d D U . . .
F8 F 0.381(2) 0.0176(10) 0.4074(8) 0.070(5) Uani 0.49(5) 1 d . U P D 1
C7 C 0.9020(4) 0.3114(2) 0.3135(3) 0.0360(10) Uani 1 1 d . . . . .
F6 F 0.7263(4) 0.4428(2) 0.4672(2) 0.0828(13) Uani 1 1 d D . . . .
C2 C 0.8471(4) 0.0856(2) 0.4664(3) 0.0377(11) Uani 1 1 d . . . . .
F7 F 0.3154(5) 0.1126(3) 0.4511(3) 0.114(2) Uani 1 1 d D . . . .
N3 N 0.8790(7) 0.5352(4) 0.2126(4) 0.044(2) Uani 0.68(2) 1 d D U P A 1
C38 C 0.4305(6) 0.4126(3) 0.5155(3) 0.0497(14) Uani 1 1 d . . . . .
H38A H 0.5080 0.3943 0.5186 0.075 Uiso 1 1 calc R U . . .
H38B H 0.3857 0.4002 0.5549 0.075 Uiso 1 1 calc R U . . .
H38C H 0.4382 0.4564 0.5154 0.075 Uiso 1 1 calc R U . . .
C3 C 0.9325(4) 0.1167(2) 0.5082(3) 0.0398(11) Uani 1 1 d . . . . .
H3 H 0.9709 0.0959 0.5448 0.048 Uiso 1 1 calc R U . . .
F5 F 0.9082(5) 0.4592(2) 0.4456(3) 0.115(2) Uani 1 1 d D . . . .
C35 C 0.2751(5) 0.2977(2) 0.3859(3) 0.0385(11) Uani 1 1 d . . . . .
H35A H 0.2653 0.3226 0.3448 0.058 Uiso 1 1 calc R U . . .
H35B H 0.2031 0.2983 0.4114 0.058 Uiso 1 1 calc R U . . .
H35C H 0.2926 0.2564 0.3725 0.058 Uiso 1 1 calc R U . . .
C5 C 1.0636(5) 0.2035(3) 0.5380(3) 0.0526(14) Uani 1 1 d D . . . .
C8 C 0.9024(4) 0.3589(2) 0.3631(3) 0.0391(11) Uani 1 1 d . . . . .
H8 H 0.9566 0.3906 0.3588 0.047 Uiso 1 1 calc R U . . .
F2 F 1.1629(4) 0.2010(3) 0.5049(3) 0.116(2) Uani 1 1 d D . . . .
C27A C 0.9263(9) 0.5988(4) 0.2266(5) 0.034(2) Uani 0.5 1 d . U P A 1
C13 C 0.5023(6) 0.0987(3) 0.3193(3) 0.0607(18) Uani 1 1 d . . . . .
H13 H 0.4549 0.0675 0.3008 0.073 Uiso 1 1 calc R U . . .
C37 C 0.2392(5) 0.4167(3) 0.4454(4) 0.0528(14) Uani 1 1 d . . . . .
H37A H 0.2408 0.4604 0.4505 0.079 Uiso 1 1 calc R U . . .
H37B H 0.1952 0.3990 0.4824 0.079 Uiso 1 1 calc R U . . .
H37C H 0.2018 0.4063 0.4012 0.079 Uiso 1 1 calc R U . . .
F3B F 1.0760(7) 0.2664(3) 0.5341(5) 0.071(3) Uani 0.493(14) 1 d D U P B 1
C29 C 1.0647(10) 0.5965(6) 0.2204(8) 0.142(4) Uani 1 1 d . U . . .
H29A H 1.0920 0.6344 0.2012 0.213 Uiso 0.5 1 calc R U P A 1
H29B H 1.0856 0.5633 0.1903 0.213 Uiso 0.5 1 calc R U P A 1
H29C H 1.1014 0.5904 0.2658 0.213 Uiso 0.5 1 calc R U P A 1
H29D H 1.0289 0.6194 0.1825 0.213 Uiso 0.5 1 calc R U P A 2
H29E H 1.1213 0.5681 0.2024 0.213 Uiso 0.5 1 calc R U P A 2
H29F H 1.1045 0.6240 0.2524 0.213 Uiso 0.5 1 calc R U P A 2
C6 C 0.9832(5) 0.3173(3) 0.2522(3) 0.0490(13) Uani 1 1 d . . . . .
H6A H 1.0499 0.2903 0.2588 0.073 Uiso 1 1 calc R U . . .
H6B H 1.0111 0.3587 0.2492 0.073 Uiso 1 1 calc R U . . .
H6C H 0.9402 0.3067 0.2099 0.073 Uiso 1 1 calc R U . . .
F3A F 1.0254(8) 0.2529(3) 0.5761(5) 0.081(4) Uani 0.507(14) 1 d D U P B 2
N3A N 0.9173(11) 0.5146(6) 0.2248(6) 0.021(4) Uani 0.32(2) 1 d . U P A 2
F4A F 0.8504(11) 0.4003(3) 0.5326(3) 0.092(4) Uani 0.82(2) 1 d D . P C 2
F8A F 0.3339(19) 0.0399(10) 0.3918(9) 0.068(5) Uani 0.51(5) 1 d . U P D 2
C27B C 0.9890(18) 0.5688(9) 0.2502(10) 0.086(5) Uani 0.5 1 d . U P A 2
C28B C 1.0709(16) 0.5379(8) 0.3059(11) 0.104(6) Uani 0.5 1 d . U P A 2
H28D H 1.1040 0.5685 0.3368 0.155 Uiso 0.5 1 calc DR U P A 2
H28E H 1.1339 0.5169 0.2834 0.155 Uiso 0.5 1 calc R U P A 2
H28F H 1.0257 0.5092 0.3321 0.155 Uiso 0.5 1 calc DR U P A 2
F1A F 1.113(2) 0.1589(11) 0.5792(15) 0.054(8) Uani 0.20(3) 1 d . U P B 2

loop_
_atom_site_aniso_label
_atom_site_aniso_U_11
_atom_site_aniso_U_22
_atom_site_aniso_U_33
_atom_site_aniso_U_23
_atom_site_aniso_U_13
_atom_site_aniso_U_12
Nd1 0.03725(14) 0.02078(13) 0.01480(13) -0.00007(8) 0.00049(9) -0.00152(8)
N5 0.0349(18) 0.0226(16) 0.0231(17) -0.0041(13) 0.0050(14) -0.0031(14)
O8 0.058(2) 0.0306(17) 0.056(2) -0.0012(16) 0.0157(18) 0.0054(16)
O3 0.0417(17) 0.0356(16) 0.0227(15) 0.0011(13) 0.0013(13) -0.0049(14)
C26 0.113(6) 0.047(3) 0.058(4) 0.002(3) -0.012(4) -0.044(4)
C18 0.050(3) 0.028(2) 0.021(2) 0.0032(17) 0.0001(19) 0.002(2)
O10 0.150(7) 0.118(6) 0.159(8) -0.027(6) 0.034(6) -0.039(5)
O1 0.0446(18) 0.0283(16) 0.0378(18) 0.0003(14) -0.0077(15) 0.0044(14)
O7 0.0432(17) 0.0232(14) 0.0264(16) -0.0008(12) 0.0087(13) 0.0032(12)
C16 0.035(2) 0.032(2) 0.0166(19) 0.0029(16) 0.0044(16) 0.0019(17)
N6 0.0347(19) 0.0253(17) 0.0306(19) -0.0047(15) 0.0066(15) 0.0011(14)
O2 0.0387(17) 0.0387(18) 0.0287(17) 0.0004(13) 0.0016(14) -0.0026(13)
N2 0.0375(19) 0.0286(18) 0.0154(16) 0.0002(13) 0.0019(14) -0.0013(14)
N1 0.039(2) 0.0289(18) 0.0178(17) 0.0007(13) 0.0010(15) 0.0001(15)
O4 0.054(2) 0.0241(15) 0.0254(16) 0.0001(12) -0.0022(14) -0.0039(14)
C11 0.121(7) 0.102(6) 0.040(4) -0.030(4) -0.004(4) -0.059(5)
C34 0.033(2) 0.033(2) 0.025(2) -0.0007(17) 0.0079(17) -0.0057(17)
O9 0.110(2) 0.112(2) 0.109(2) -0.0036(10) 0.0077(10) -0.0044(10)
C30 0.251(19) 0.097(9) 0.243(19) -0.008(11) 0.144(16) -0.037(11)
C36 0.043(3) 0.046(3) 0.026(2) 0.0041(19) 0.009(2) 0.001(2)
C31 0.119(7) 0.170(8) 0.081(5) -0.052(6) 0.000(5) -0.039(6)
C19 0.039(2) 0.0242(19) 0.0167(18) 0.0016(15) 0.0011(16) 0.0011(16)
C28A 0.095(7) 0.039(5) 0.031(5) 0.002(4) 0.011(5) -0.012(5)
O6 0.0445(17) 0.0271(15) 0.0258(15) -0.0003(12) 0.0028(13) -0.0031(13)
O5 0.0452(18) 0.0297(15) 0.0212(15) -0.0024(12) 0.0006(13) -0.0011(13)
C24 0.038(2) 0.0253(19) 0.0199(19) 0.0017(16) 0.0044(16) -0.0017(17)
C1 0.049(3) 0.044(3) 0.073(4) 0.020(3) 0.000(3) 0.003(2)
C32 0.031(2) 0.026(2) 0.027(2) -0.0018(16) 0.0025(17) 0.0002(16)
C20 0.035(2) 0.031(2) 0.0198(19) 0.0034(16) 0.0019(16) -0.0037(17)
C9 0.042(2) 0.028(2) 0.038(3) 0.0021(19) -0.015(2) -0.0046(19)
C4 0.036(2) 0.052(3) 0.025(2) -0.005(2) 0.0057(18) 0.002(2)
C23 0.035(2) 0.0234(18) 0.0188(19) 0.0020(15) 0.0036(16) 0.0016(16)
N4 0.106(4) 0.038(2) 0.035(2) -0.005(2) 0.004(3) -0.031(3)
C12 0.058(3) 0.049(3) 0.026(2) -0.012(2) 0.002(2) -0.016(2)
C14 0.040(2) 0.035(2) 0.037(3) -0.004(2) 0.003(2) -0.009(2)
C22 0.033(2) 0.0258(19) 0.0206(19) -0.0009(15) 0.0003(16) 0.0009(16)
C33 0.034(2) 0.034(2) 0.032(2) -0.0071(19) 0.0120(18) -0.0023(18)
C17 0.055(3) 0.028(2) 0.019(2) 0.0020(17) 0.0009(19) 0.003(2)
C21 0.038(2) 0.029(2) 0.0178(19) 0.0054(16) -0.0005(16) -0.0037(17)
F9 0.140(5) 0.094(3) 0.078(3) 0.037(3) 0.004(3) -0.056(3)
C15 0.071(4) 0.063(4) 0.045(3) -0.005(3) 0.009(3) -0.032(3)
C25 0.057(3) 0.048(3) 0.019(2) 0.0047(19) 0.001(2) -0.023(2)
F1 0.105(5) 0.191(8) 0.038(4) 0.009(4) -0.014(3) -0.061(5)
F4 0.086(11) 0.081(12) 0.066(11) -0.011(8) -0.018(8) -0.006(8)
C10 0.063(3) 0.033(2) 0.045(3) 0.002(2) -0.011(3) -0.007(2)
F8 0.085(8) 0.059(7) 0.067(6) -0.007(5) 0.006(5) -0.042(6)
C7 0.034(2) 0.035(2) 0.038(3) 0.013(2) -0.0064(19) -0.0012(19)
F6 0.088(3) 0.071(3) 0.090(3) -0.041(2) -0.002(2) 0.011(2)
C2 0.036(2) 0.037(2) 0.040(3) 0.010(2) 0.011(2) 0.008(2)
F7 0.086(3) 0.129(5) 0.129(5) -0.014(4) 0.057(3) -0.028(3)
N3 0.045(3) 0.043(3) 0.044(2) -0.0006(10) 0.0030(10) -0.0002(10)
C38 0.066(3) 0.053(3) 0.031(3) -0.015(2) 0.013(2) -0.019(3)
C3 0.038(2) 0.048(3) 0.033(3) 0.011(2) 0.003(2) 0.010(2)
F5 0.141(5) 0.066(3) 0.141(5) -0.053(3) 0.061(4) -0.054(3)
C35 0.040(3) 0.041(3) 0.034(3) -0.003(2) 0.001(2) -0.008(2)
C5 0.048(3) 0.070(4) 0.039(3) 0.000(3) -0.004(2) 0.002(3)
C8 0.039(2) 0.033(2) 0.045(3) 0.005(2) -0.007(2) -0.006(2)
F2 0.062(3) 0.200(6) 0.087(4) -0.014(4) 0.010(2) -0.065(3)
C27A 0.038(4) 0.031(4) 0.032(4) 0.000(4) 0.003(4) -0.018(4)
C13 0.073(4) 0.074(4) 0.036(3) -0.020(3) 0.008(3) -0.045(3)
C37 0.041(3) 0.050(3) 0.068(4) -0.011(3) 0.021(3) 0.006(2)
F3B 0.071(3) 0.071(3) 0.072(3) -0.0019(10) 0.0004(10) -0.0012(10)
C29 0.102(6) 0.133(7) 0.191(9) 0.005(7) 0.005(6) -0.052(6)
C6 0.041(3) 0.050(3) 0.057(3) 0.012(3) 0.016(2) -0.003(2)
F3A 0.081(4) 0.081(4) 0.081(4) -0.0023(10) 0.0010(10) -0.0004(10)
N3A 0.021(4) 0.022(4) 0.020(4) -0.0010(10) 0.0009(10) -0.0002(10)
F4A 0.171(9) 0.057(3) 0.045(3) -0.014(2) -0.034(4) -0.013(4)
F8A 0.074(7) 0.068(7) 0.063(6) -0.011(5) 0.019(5) -0.033(6)
C27B 0.099(8) 0.080(8) 0.080(8) -0.020(7) 0.031(7) -0.041(7)
C28B 0.094(9) 0.113(10) 0.102(9) -0.011(8) -0.008(8) 0.009(8)
F1A 0.058(10) 0.062(11) 0.040(10) -0.002(7) -0.025(7) 0.016(7)

loop_
_atom_type_symbol
_atom_type_description
_atom_type_scat_dispersion_real
_atom_type_scat_dispersion_imag
_atom_type_scat_source
C C 0.0030 0.0020 'International Tables Vol C Tables 4.2.6.8 and 6.1.1.4'
H H 0.0000 0.0000 'International Tables Vol C Tables 4.2.6.8 and 6.1.1.4'
Cl Cl 0.1484 0.1585 'International Tables Vol C Tables 4.2.6.8 and 6.1.1.4'
F F 0.0170 0.0100 'International Tables Vol C Tables 4.2.6.8 and 6.1.1.4'
N N 0.0060 0.0030 'International Tables Vol C Tables 4.2.6.8 and 6.1.1.4'
Nd Nd -0.1940 3.0180 'International Tables Vol C Tables 4.2.6.8 and 6.1.1.4'
O O 0.0110 0.0060 'International Tables Vol C Tables 4.2.6.8 and 6.1.1.4'

loop_
_geom_angle_atom_site_label_1
_geom_angle_atom_site_label_2
_geom_angle_atom_site_label_3
_geom_angle
_geom_angle_site_symmetry_3
O5 Nd1 O2 126.96(11) .
O5 Nd1 O6 72.66(11) .
O2 Nd1 O6 129.23(11) .
O5 Nd1 O3 75.65(11) .
O2 Nd1 O3 75.86(11) .
O6 Nd1 O3 147.78(10) .
O5 Nd1 O1 79.79(11) .
O2 Nd1 O1 69.55(11) .
O6 Nd1 O1 69.83(11) .
O3 Nd1 O1 110.15(12) .
O5 Nd1 O4 132.18(10) .
O2 Nd1 O4 76.87(11) .
O6 Nd1 O4 128.16(11) .
O3 Nd1 O4 71.63(11) .
O1 Nd1 O4 144.32(11) .
O5 Nd1 O7 76.46(11) .
O2 Nd1 O7 149.56(10) .
O6 Nd1 O7 72.24(11) .
O3 Nd1 O7 94.89(11) .
O1 Nd1 O7 139.72(11) .
O4 Nd1 O7 72.70(11) .
O5 Nd1 N1 145.31(11) 4_566
O2 Nd1 N1 73.71(12) 4_566
O6 Nd1 N1 73.00(11) 4_566
O3 Nd1 N1 138.99(11) 4_566
O1 Nd1 N1 84.02(11) 4_566
O4 Nd1 N1 75.17(11) 4_566
O7 Nd1 N1 97.58(11) 4_566
O7 N5 C32 125.9(4) .
O7 N5 C34 120.6(3) .
C32 N5 C34 112.8(3) .
C7 O3 Nd1 135.5(3) .
C27A C26 N4 103.9(6) .
C27A C26 C31 124.4(8) .
N4 C26 C31 107.0(6) .
C27A C26 C30 116.4(8) .
N4 C26 C30 107.9(8) .
C31 C26 C30 96.3(9) .
N4 C26 C27B 98.8(7) .
C31 C26 C27B 94.8(9) .
C30 C26 C27B 146.5(9) .
C17 C18 N2 106.0(4) .
C17 C18 H18 127.0 .
N2 C18 H18 127.0 .
C2 O1 Nd1 135.1(3) .
N5 O7 Nd1 136.9(3) .
N1 C16 N2 111.4(4) .
N1 C16 H16 124.3 .
N2 C16 H16 124.3 .
O8 N6 C32 125.7(4) .
O8 N6 C33 122.6(4) .
C32 N6 C33 111.4(4) .
C4 O2 Nd1 130.2(3) .
C16 N2 C18 107.4(3) .
C16 N2 C19 126.2(4) .
C18 N2 C19 126.4(3) .
C16 N1 C17 105.2(4) .
C16 N1 Nd1 123.7(3) 4_565
C17 N1 Nd1 129.4(3) 4_565
C9 O4 Nd1 131.6(3) .
C12 C11 H11A 109.5 .
C12 C11 H11B 109.5 .
H11A C11 H11B 109.5 .
C12 C11 H11C 109.5 .
H11A C11 H11C 109.5 .
H11B C11 H11C 109.5 .
N5 C34 C36 109.9(4) .
N5 C34 C35 105.1(4) .
C36 C34 C35 111.5(4) .
N5 C34 C33 100.2(3) .
C36 C34 C33 115.3(4) .
C35 C34 C33 113.7(4) .
C26 C30 H30A 109.5 .
C26 C30 H30B 109.5 .
H30A C30 H30B 109.5 .
C26 C30 H30C 109.5 .
H30A C30 H30C 109.5 .
H30B C30 H30C 109.5 .
C34 C36 H36A 109.5 .
C34 C36 H36B 109.5 .
H36A C36 H36B 109.5 .
C34 C36 H36C 109.5 .
H36A C36 H36C 109.5 .
H36B C36 H36C 109.5 .
C26 C31 H31A 109.5 .
C26 C31 H31B 109.5 .
H31A C31 H31B 109.5 .
C26 C31 H31C 109.5 .
H31A C31 H31C 109.5 .
H31B C31 H31C 109.5 .
C20 C19 C24 121.6(4) .
C20 C19 N2 119.8(4) .
C24 C19 N2 118.6(4) .
C27A C28A H28A 109.5 .
C27A C28A H28B 109.5 .
H28A C28A H28B 109.5 .
C27A C28A H28C 109.5 .
H28A C28A H28C 109.5 .
H28B C28A H28C 109.5 .
C14 O6 Nd1 132.2(3) .
C12 O5 Nd1 136.0(3) .
C19 C24 C23 118.8(4) .
C19 C24 H24 120.6 .
C23 C24 H24 120.6 .
C2 C1 H1A 109.5 .
C2 C1 H1B 109.5 .
H1A C1 H1B 109.5 .
C2 C1 H1C 109.5 .
H1A C1 H1C 109.5 .
H1B C1 H1C 109.5 .
N5 C32 N6 108.9(4) .
N5 C32 C23 125.0(4) .
N6 C32 C23 126.1(4) .
C19 C20 C21 119.5(4) .
C19 C20 H20 120.3 .
C21 C20 H20 120.3 .
O4 C9 C8 129.3(4) .
O4 C9 C10 114.0(4) .
C8 C9 C10 116.7(4) .
O2 C4 C3 128.8(5) .
O2 C4 C5 113.7(5) .
C3 C4 C5 117.4(5) .
C22 C23 C24 120.6(4) .
C22 C23 C32 120.2(4) .
C24 C23 C32 119.2(4) .
C25 N4 O10 129.5(5) .
C25 N4 C26 116.5(5) .
O10 N4 C26 113.2(5) .
O5 C12 C13 124.3(4) .
O5 C12 C11 115.9(5) .
C13 C12 C11 119.8(5) .
O6 C14 C13 129.0(5) .
O6 C14 C15 112.9(4) .
C13 C14 C15 118.1(5) .
C23 C22 C21 120.0(4) .
C23 C22 H22 120.0 .
C21 C22 H22 120.0 .
N6 C33 C38 105.7(4) .
N6 C33 C37 108.2(4) .
C38 C33 C37 110.3(4) .
N6 C33 C34 102.0(3) .
C38 C33 C34 114.9(4) .
C37 C33 C34 114.8(4) .
C18 C17 N1 110.0(4) .
C18 C17 H17 125.0 .
N1 C17 H17 125.0 .
C20 C21 C22 119.5(4) .
C20 C21 C25 121.9(4) .
C22 C21 C25 118.6(4) .
F8A C15 F9 121.7(13) .
F8A C15 F7 94.3(12) .
F9 C15 F7 101.9(6) .
F9 C15 F8 93.6(12) .
F7 C15 F8 120.3(12) .
F8A C15 C14 114.5(7) .
F9 C15 C14 111.2(5) .
F7 C15 C14 110.3(5) .
F8 C15 C14 116.7(7) .
N4 C25 N3 102.8(5) .
N4 C25 C21 127.6(4) .
N3 C25 C21 129.4(5) .
N4 C25 N3A 111.9(6) .
C21 C25 N3A 117.4(6) .
F6 C10 F5 104.5(5) .
F6 C10 F4A 99.6(6) .
F5 C10 F4A 109.9(6) .
F6 C10 F4 129.8(14) .
F5 C10 F4 82.0(3) .
F6 C10 C9 111.6(4) .
F5 C10 C9 116.6(4) .
F4A C10 C9 113.0(4) .
F4 C10 C9 108.8(12) .
O3 C7 C8 124.9(5) .
O3 C7 C6 117.0(5) .
C8 C7 C6 118.1(5) .
O1 C2 C3 123.3(5) .
O1 C2 C1 117.0(5) .
C3 C2 C1 119.6(5) .
C25 N3 O9 119.8(7) .
C25 N3 C27A 116.2(7) .
O9 N3 C27A 121.4(6) .
C33 C38 H38A 109.5 .
C33 C38 H38B 109.5 .
H38A C38 H38B 109.5 .
C33 C38 H38C 109.5 .
H38A C38 H38C 109.5 .
H38B C38 H38C 109.5 .
C4 C3 C2 122.0(5) .
C4 C3 H3 119.0 .
C2 C3 H3 119.0 .
C34 C35 H35A 109.5 .
C34 C35 H35B 109.5 .
H35A C35 H35B 109.5 .
C34 C35 H35C 109.5 .
H35A C35 H35C 109.5 .
H35B C35 H35C 109.5 .
F2 C5 F1 105.2(7) .
F2 C5 F1A 84.8(14) .
F2 C5 F3A 125.2(6) .
F1A C5 F3A 112.4(12) .
F2 C5 F3B 85.7(4) .
F1 C5 F3B 117.1(7) .
F2 C5 C4 112.8(4) .
F1 C5 C4 115.9(6) .
F1A C5 C4 109.3(11) .
F3A C5 C4 109.3(5) .
F3B C5 C4 115.4(5) .
C9 C8 C7 123.0(4) .
C9 C8 H8 118.5 .
C7 C8 H8 118.5 .
C26 C27A C28A 115.9(10) .
C26 C27A N3 99.2(6) .
C28A C27A N3 106.2(8) .
C26 C27A C29 124.8(9) .
C28A C27A C29 101.7(9) .
N3 C27A C29 107.6(9) .
C14 C13 C12 124.7(5) .
C14 C13 H13 117.7 .
C12 C13 H13 117.7 .
C33 C37 H37A 109.5 .
C33 C37 H37B 109.5 .
H37A C37 H37B 109.5 .
C33 C37 H37C 109.5 .
H37A C37 H37C 109.5 .
H37B C37 H37C 109.5 .
C27A C29 H29A 109.5 .
C27A C29 H29B 109.5 .
H29A C29 H29B 109.5 .
C27A C29 H29C 109.5 .
H29A C29 H29C 109.5 .
H29B C29 H29C 109.5 .
C27B C29 H29D 109.5 .
C27B C29 H29E 109.5 .
H29D C29 H29E 109.5 .
C27B C29 H29F 109.5 .
H29D C29 H29F 109.5 .
H29E C29 H29F 109.5 .
C7 C6 H6A 109.5 .
C7 C6 H6B 109.5 .
H6A C6 H6B 109.5 .
C7 C6 H6C 109.5 .
H6A C6 H6C 109.5 .
H6B C6 H6C 109.5 .
O9 N3A C25 125.7(10) .
O9 N3A C27B 117.7(11) .
C25 N3A C27B 110.6(11) .
C29 C27B N3A 128.5(15) .
C29 C27B C28B 97.6(18) .
N3A C27B C28B 100.4(15) .
C29 C27B C26 118.9(16) .
N3A C27B C26 97.5(11) .
C28B C27B C26 112.8(11) .
C27B C28B H28D 109.5 .
C27B C28B H28E 109.5 .
H28D C28B H28E 109.5 .
C27B C28B H28F 109.5 .
H28D C28B H28F 109.5 .
H28E C28B H28F 109.5 .

loop_
_geom_bond_atom_site_label_1
_geom_bond_atom_site_label_2
_geom_bond_distance
_geom_bond_site_symmetry_2
Nd1 O5 2.404(3) .
Nd1 O2 2.419(3) .
Nd1 O6 2.419(3) .
Nd1 O3 2.423(3) .
Nd1 O1 2.426(3) .
Nd1 O4 2.428(3) .
Nd1 O7 2.467(3) .
Nd1 N1 2.577(4) 4_566
N5 O7 1.289(4) .
N5 C32 1.344(5) .
N5 C34 1.503(5) .
O8 N6 1.258(5) .
O3 C7 1.257(6) .
C26 C27A 1.400(12) .
C26 N4 1.457(7) .
C26 C31 1.523(8) .
C26 C30 1.580(17) .
C26 C27B 1.83(2) .
C18 C17 1.363(6) .
C18 N2 1.369(6) .
C18 H18 0.9300 .
O10 N4 1.3181(11) .
O1 C2 1.260(6) .
C16 N1 1.322(6) .
C16 N2 1.356(5) .
C16 H16 0.9300 .
N6 C32 1.350(5) .
N6 C33 1.505(6) .
O2 C4 1.262(6) .
N2 C19 1.427(5) .
N1 C17 1.383(6) .
N1 Nd1 2.577(4) 4_565
O4 C9 1.258(6) .
C11 C12 1.532(8) .
C11 H11A 0.9600 .
C11 H11B 0.9600 .
C11 H11C 0.9600 .
C34 C36 1.514(6) .
C34 C35 1.533(6) .
C34 C33 1.551(6) .
O9 N3A 1.112(12) .
O9 N3 1.386(11) .
C30 H30A 0.9600 .
C30 H30B 0.9600 .
C30 H30C 0.9600 .
C36 H36A 0.9600 .
C36 H36B 0.9600 .
C36 H36C 0.9600 .
C31 H31A 0.9600 .
C31 H31B 0.9600 .
C31 H31C 0.9600 .
C19 C20 1.383(6) .
C19 C24 1.390(6) .
C28A C27A 1.488(15) .
C28A H28A 0.9600 .
C28A H28B 0.9600 .
C28A H28C 0.9600 .
O6 C14 1.254(6) .
O5 C12 1.255(6) .
C24 C23 1.391(6) .
C24 H24 0.9300 .
C1 C2 1.503(7) .
C1 H1A 0.9600 .
C1 H1B 0.9600 .
C1 H1C 0.9600 .
C32 C23 1.461(6) .
C20 C21 1.396(6) .
C20 H20 0.9300 .
C9 C8 1.394(8) .
C9 C10 1.469(6) .
C4 C3 1.384(8) .
C4 C5 1.491(7) .
C23 C22 1.388(6) .
N4 C25 1.271(7) .
C12 C13 1.412(8) .
C14 C13 1.371(7) .
C14 C15 1.506(7) .
C22 C21 1.404(6) .
C22 H22 0.9300 .
C33 C38 1.522(7) .
C33 C37 1.528(7) .
C17 H17 0.9300 .
C21 C25 1.466(6) .
F9 C15 1.344(6) .
C15 F8A 1.326(13) .
C15 F7 1.361(7) .
C15 F8 1.369(15) .
C25 N3 1.3002(11) .
C25 N3A 1.493(13) .
F1 C5 1.360(6) .
F4 C10 1.389(7) .
C10 F6 1.345(5) .
C10 F5 1.353(4) .
C10 F4A 1.361(5) .
C7 C8 1.408(7) .
C7 C6 1.517(7) .
C2 C3 1.407(8) .
N3 C27A 1.509(11) .
C38 H38A 0.9600 .
C38 H38B 0.9600 .
C38 H38C 0.9600 .
C3 H3 0.9300 .
C35 H35A 0.9600 .
C35 H35B 0.9600 .
C35 H35C 0.9600 .
C5 F2 1.304(6) .
C5 F1A 1.36(2) .
C5 F3A 1.3794(10) .
C5 F3B 1.385(7) .
C8 H8 0.9300 .
C27A C29 1.568(15) .
C13 H13 0.9300 .
C37 H37A 0.9600 .
C37 H37B 0.9600 .
C37 H37C 0.9600 .
C29 C27B 1.205(18) .
C29 H29A 0.9600 .
C29 H29B 0.9600 .
C29 H29C 0.9600 .
C29 H29D 0.9600 .
C29 H29E 0.9600 .
C29 H29F 0.9600 .
C6 H6A 0.9600 .
C6 H6B 0.9600 .
C6 H6C 0.9600 .
N3A C27B 1.505(18) .
C27B C28B 1.54(3) .
C28B H28D 0.9600 .
C28B H28E 0.9600 .
C28B H28F 0.9600 .

loop_
_geom_torsion_atom_site_label_1
_geom_torsion_atom_site_label_2
_geom_torsion_atom_site_label_3
_geom_torsion_atom_site_label_4
_geom_torsion
_geom_torsion_site_symmetry_1
_geom_torsion_site_symmetry_4
C32 N5 O7 Nd1 88.1(5) . .
C34 N5 O7 Nd1 -103.0(4) . .
N1 C16 N2 C18 -0.6(5) . .
N1 C16 N2 C19 178.7(4) . .
C17 C18 N2 C16 1.1(5) . .
C17 C18 N2 C19 -178.1(4) . .
N2 C16 N1 C17 -0.2(5) . .
N2 C16 N1 Nd1 -166.9(3) . 4_565
O7 N5 C34 C36 48.7(5) . .
C32 N5 C34 C36 -141.0(4) . .
O7 N5 C34 C35 -71.4(5) . .
C32 N5 C34 C35 98.8(4) . .
O7 N5 C34 C33 170.5(4) . .
C32 N5 C34 C33 -19.3(5) . .
C16 N2 C19 C20 -52.6(6) . .
C18 N2 C19 C20 126.5(5) . .
C16 N2 C19 C24 128.2(5) . .
C18 N2 C19 C24 -52.7(6) . .
C20 C19 C24 C23 2.8(6) . .
N2 C19 C24 C23 -178.0(4) . .
O7 N5 C32 N6 178.8(4) . .
C34 N5 C32 N6 9.2(5) . .
O7 N5 C32 C23 0.5(7) . .
C34 N5 C32 C23 -169.1(4) . .
O8 N6 C32 N5 -179.7(4) . .
C33 N6 C32 N5 6.0(5) . .
O8 N6 C32 C23 -1.4(7) . .
C33 N6 C32 C23 -175.7(4) . .
C24 C19 C20 C21 -1.1(6) . .
N2 C19 C20 C21 179.8(4) . .
Nd1 O4 C9 C8 16.1(7) . .
Nd1 O4 C9 C10 -165.3(3) . .
Nd1 O2 C4 C3 24.7(7) . .
Nd1 O2 C4 C5 -157.2(3) . .
C19 C24 C23 C22 -1.7(6) . .
C19 C24 C23 C32 176.3(4) . .
N5 C32 C23 C22 -147.1(4) . .
N6 C32 C23 C22 34.8(7) . .
N5 C32 C23 C24 35.0(6) . .
N6 C32 C23 C24 -143.1(4) . .
C27A C26 N4 C25 12.7(9) . .
C31 C26 N4 C25 -120.5(7) . .
C30 C26 N4 C25 136.9(9) . .
C27B C26 N4 C25 -22.6(10) . .
C27A C26 N4 O10 -158.2(8) . .
C31 C26 N4 O10 68.6(9) . .
C30 C26 N4 O10 -34.0(10) . .
C27B C26 N4 O10 166.4(9) . .
Nd1 O5 C12 C13 5.7(10) . .
Nd1 O5 C12 C11 -175.1(5) . .
Nd1 O6 C14 C13 -9.7(9) . .
Nd1 O6 C14 C15 170.1(3) . .
C24 C23 C22 C21 -1.2(6) . .
C32 C23 C22 C21 -179.1(4) . .
O8 N6 C33 C38 -71.6(6) . .
C32 N6 C33 C38 102.9(5) . .
O8 N6 C33 C37 46.5(6) . .
C32 N6 C33 C37 -139.0(4) . .
O8 N6 C33 C34 168.0(4) . .
C32 N6 C33 C34 -17.5(5) . .
N5 C34 C33 N6 20.3(4) . .
C36 C34 C33 N6 138.1(4) . .
C35 C34 C33 N6 -91.3(4) . .
N5 C34 C33 C38 -93.5(4) . .
C36 C34 C33 C38 24.3(6) . .
C35 C34 C33 C38 154.9(4) . .
N5 C34 C33 C37 137.0(4) . .
C36 C34 C33 C37 -105.1(5) . .
C35 C34 C33 C37 25.4(6) . .
N2 C18 C17 N1 -1.3(6) . .
C16 N1 C17 C18 0.9(6) . .
Nd1 N1 C17 C18 166.6(3) 4_565 .
C19 C20 C21 C22 -1.8(6) . .
C19 C20 C21 C25 175.9(4) . .
C23 C22 C21 C20 2.9(6) . .
C23 C22 C21 C25 -174.9(4) . .
O6 C14 C15 F8A 170.8(15) . .
C13 C14 C15 F8A -9.3(17) . .
O6 C14 C15 F9 -46.4(7) . .
C13 C14 C15 F9 133.4(6) . .
O6 C14 C15 F7 65.9(6) . .
C13 C14 C15 F7 -114.3(7) . .
O6 C14 C15 F8 -152.1(15) . .
C13 C14 C15 F8 27.7(17) . .
O10 N4 C25 N3 161.7(9) . .
C26 N4 C25 N3 -7.5(9) . .
O10 N4 C25 C21 -13.4(11) . .
C26 N4 C25 C21 177.4(5) . .
O10 N4 C25 N3A -172.5(9) . .
C26 N4 C25 N3A 18.3(9) . .
C20 C21 C25 N4 169.8(5) . .
C22 C21 C25 N4 -12.5(8) . .
C20 C21 C25 N3 -4.1(10) . .
C22 C21 C25 N3 173.7(8) . .
C20 C21 C25 N3A -32.1(8) . .
C22 C21 C25 N3A 145.6(7) . .
O4 C9 C10 F6 -55.5(6) . .
C8 C9 C10 F6 123.2(5) . .
O4 C9 C10 F5 -175.5(5) . .
C8 C9 C10 F5 3.3(7) . .
O4 C9 C10 F4A 55.7(7) . .
C8 C9 C10 F4A -125.5(7) . .
O4 C9 C10 F4 94.1(9) . .
C8 C9 C10 F4 -87.1(9) . .
Nd1 O3 C7 C8 -13.8(7) . .
Nd1 O3 C7 C6 167.7(3) . .
Nd1 O1 C2 C3 -19.5(7) . .
Nd1 O1 C2 C1 163.3(4) . .
N4 C25 N3 O9 161.6(8) . .
C21 C25 N3 O9 -23.4(13) . .
N4 C25 N3 C27A -0.4(11) . .
C21 C25 N3 C27A 174.6(7) . .
O2 C4 C3 C2 6.0(8) . .
C5 C4 C3 C2 -172.1(5) . .
O1 C2 C3 C4 -9.2(8) . .
C1 C2 C3 C4 167.9(5) . .
O2 C4 C5 F2 -83.8(6) . .
C3 C4 C5 F2 94.6(6) . .
O2 C4 C5 F1 154.9(7) . .
C3 C4 C5 F1 -26.7(9) . .
O2 C4 C5 F1A -176.3(15) . .
C3 C4 C5 F1A 2.1(15) . .
O2 C4 C5 F3A 60.3(7) . .
C3 C4 C5 F3A -121.3(6) . .
O2 C4 C5 F3B 12.5(7) . .
C3 C4 C5 F3B -169.1(5) . .
O4 C9 C8 C7 1.7(8) . .
C10 C9 C8 C7 -176.9(4) . .
O3 C7 C8 C9 -3.4(8) . .
C6 C7 C8 C9 175.2(5) . .
N4 C26 C27A C28A 102.7(9) . .
C31 C26 C27A C28A -135.0(10) . .
C30 C26 C27A C28A -15.8(13) . .
N4 C26 C27A N3 -10.4(9) . .
C31 C26 C27A N3 111.9(9) . .
C30 C26 C27A N3 -128.9(10) . .
N4 C26 C27A C29 -129.5(10) . .
C31 C26 C27A C29 -7.2(15) . .
C30 C26 C27A C29 112.0(13) . .
C25 N3 C27A C26 7.7(12) . .
O9 N3 C27A C26 -154.0(9) . .
C25 N3 C27A C28A -112.8(10) . .
O9 N3 C27A C28A 85.5(12) . .
C25 N3 C27A C29 138.9(10) . .
O9 N3 C27A C29 -22.8(13) . .
O6 C14 C13 C12 -0.3(12) . .
C15 C14 C13 C12 179.9(6) . .
O5 C12 C13 C14 2.6(12) . .
C11 C12 C13 C14 -176.6(7) . .
N4 C25 N3A O9 -154.2(13) . .
C21 C25 N3A O9 44.3(17) . .
N4 C25 N3A C27B -2.5(15) . .
C21 C25 N3A C27B -164.0(11) . .
O9 N3A C27B C29 8(3) . .
C25 N3A C27B C29 -146(2) . .
O9 N3A C27B C28B -100.7(17) . .
C25 N3A C27B C28B 105.1(14) . .
O9 N3A C27B C26 144.4(14) . .
C25 N3A C27B C26 -9.9(15) . .
N4 C26 C27B C29 159.8(16) . .
C31 C26 C27B C29 -92.2(18) . .
C30 C26 C27B C29 17(3) . .
N4 C26 C27B N3A 17.7(12) . .
C31 C26 C27B N3A 125.7(12) . .
C30 C26 C27B N3A -125.2(17) . .
N4 C26 C27B C28B -87.0(13) . .
C31 C26 C27B C28B 21.1(13) . .
C30 C26 C27B C28B 130(2) . .
